data_4325224
loop_
_publ_author_name
'Martha Baskett'
'Armando Paduan-Filho'
'Nei Fernandes Oliveira'
'A. Chandrasekaran'
'Joel T. Mague'
'Paul M. Lahti'

_publ_contact_author_email 'lahti@chem.umass.edu '
_publ_contact_author_fax '1-413-545-4490 '
_publ_contact_author_phone '1-413-545-4890 '
_publ_section_title
;
 Loops, Chains, Sheets, and Networks from Variable Coordination of
 Cu(hfac)2 with a Flexibly Hinged Aminoxyl Radical Ligand
;
_journal_name_full 'Inorganic Chemistry'
_journal_page_first 5060
_journal_page_last 5074
_journal_paper_doi 10.1021/ic200362c
_journal_volume 50
_journal_year 2011
_chemical_formula_moiety 'C58 H38 Cu3 F36 N6 O14'
_chemical_formula_sum 'C58 H38 Cu3 F36 N6 O14'
_chemical_formula_weight 1917.56
_chemical_melting_point 381(1)
_chemical_name_systematic
; 
 ? 
;
_space_group_IT_number 61
_symmetry_cell_setting orthorhombic
_symmetry_space_group_name_Hall '-P 2ac 2ab'
_symmetry_space_group_name_H-M 'P b c a'
_atom_sites_solution_hydrogens geom
_atom_sites_solution_primary direct
_atom_sites_solution_secondary difmap
_audit_creation_method SHELXL-97
_cell_angle_alpha 90.00
_cell_angle_beta 90.00
_cell_angle_gamma 90.00
_cell_formula_units_Z 4
_cell_length_a 19.6467(13)
_cell_length_b 17.4396(12)
_cell_length_c 22.7491(16)
_cell_measurement_reflns_used 9997
_cell_measurement_temperature 298(2)
_cell_measurement_theta_max 22.90
_cell_measurement_theta_min 2.34
_cell_volume 7794.5(9)
_computing_cell_refinement 'Bruker SMART (Bruker-AXS, 2000)'
_computing_data_collection 'Bruker SMART (Bruker-AXS, 2000)'
_computing_data_reduction 'Bruker SAINT+ (Bruker-AXS, 2004)'
_computing_molecular_graphics 'Bruker SHELXTL (Bruker-AXS, 2000a)'
_computing_publication_material 'Bruker SHELXTL (Bruker-AXS, 2000a)'
_computing_structure_refinement 'SHELXL-97 (Sheldrick, 1997)'
_computing_structure_solution 'SHELXS-97 (Sheldrick, 1997)'
_diffrn_ambient_temperature 298(2)
_diffrn_measured_fraction_theta_full 0.999
_diffrn_measured_fraction_theta_max 0.999
_diffrn_measurement_device_type 'Bruker Smart APEX CCD area detector'
_diffrn_measurement_method 'phi and omega scans'
_diffrn_radiation_monochromator graphite
_diffrn_radiation_source 'fine-focus sealed tube'
_diffrn_radiation_type MoK\a
_diffrn_radiation_wavelength 0.71073
_diffrn_reflns_av_R_equivalents 0.0687
_diffrn_reflns_av_sigmaI/netI 0.0311
_diffrn_reflns_limit_h_max 24
_diffrn_reflns_limit_h_min -24
_diffrn_reflns_limit_k_max 21
_diffrn_reflns_limit_k_min -21
_diffrn_reflns_limit_l_max 28
_diffrn_reflns_limit_l_min -28
_diffrn_reflns_number 116959
_diffrn_reflns_theta_full 26.44
_diffrn_reflns_theta_max 26.44
_diffrn_reflns_theta_min 2.07
_exptl_absorpt_coefficient_mu 0.957
_exptl_absorpt_correction_T_max 0.8856
_exptl_absorpt_correction_T_min 0.7615
_exptl_absorpt_correction_type multi-scan
_exptl_absorpt_process_details 'SADABS (Sheldrick (2002)'
_exptl_crystal_colour Yellow
_exptl_crystal_density_diffrn 1.634
_exptl_crystal_description Column
_exptl_crystal_F_000 3804
_exptl_crystal_size_max 0.30
_exptl_crystal_size_mid 0.19
_exptl_crystal_size_min 0.13
_refine_diff_density_max 0.602
_refine_diff_density_min -0.392
_refine_diff_density_rms 0.067
_refine_ls_extinction_method none
_refine_ls_goodness_of_fit_ref 1.021
_refine_ls_hydrogen_treatment constr
_refine_ls_matrix_type full
_refine_ls_number_parameters 574
_refine_ls_number_reflns 8015
_refine_ls_number_restraints 290
_refine_ls_restrained_S_all 1.103
_refine_ls_R_factor_all 0.1314
_refine_ls_R_factor_gt 0.0718
_refine_ls_shift/su_max 0.003
_refine_ls_shift/su_mean 0.000
_refine_ls_structure_factor_coef Fsqd
_refine_ls_weighting_details 'calc w=1/[\s^2^(Fo^2^)+(0.1206P)^2^+6.6011P] where P=(Fo^2^+2Fc^2^)/3'
_refine_ls_weighting_scheme calc
_refine_ls_wR_factor_gt 0.1972
_refine_ls_wR_factor_ref 0.2465
_reflns_number_gt 4110
_reflns_number_total 8015
_reflns_threshold_expression >2\s(I)
_cod_data_source_file ic200362c_si_002_08.cif
_cod_data_source_block mb381_293K
_cod_database_code 4325224

loop_
_symmetry_equiv_pos_as_xyz
'x, y, z'
'-x+1/2, -y, z+1/2'
'-x, y+1/2, -z+1/2'
'x+1/2, -y+1/2, -z'
'-x, -y, -z'
'x-1/2, y, -z-1/2'
'x, -y-1/2, z-1/2'
'-x-1/2, y-1/2, z'

loop_
_atom_site_label
_atom_site_type_symbol
_atom_site_fract_x
_atom_site_fract_y
_atom_site_fract_z
_atom_site_U_iso_or_equiv
_atom_site_adp_type
_atom_site_occupancy
_atom_site_symmetry_multiplicity
_atom_site_calc_flag
_atom_site_refinement_flags
_atom_site_disorder_assembly
_atom_site_disorder_group
Cu1 Cu 0.60023(4) 0.15600(5) 0.27094(3) 0.0948(3) Uani 1 1 d . . .
Cu2 Cu 0.5000 0.0000 0.5000 0.0730(3) Uani 1 2 d S . .
O1 O 0.5278(3) 0.2213(4) 0.2262(2) 0.1223(17) Uani 1 1 d . . .
O2 O 0.6074(2) 0.2446(3) 0.3291(2) 0.1038(14) Uani 1 1 d . . .
O3 O 0.6801(3) 0.1961(3) 0.2248(2) 0.1170(16) Uani 1 1 d . . .
O4 O 0.5897(3) 0.0714(4) 0.2079(3) 0.1312(19) Uani 1 1 d . B .
O5 O 0.5295(3) 0.1053(3) 0.5166(2) 0.1012(14) Uani 1 1 d . C .
O6 O 0.4058(2) 0.0243(3) 0.51789(18) 0.0844(11) Uani 1 1 d . C .
O7 O 0.16417(17) 0.0923(3) 0.17112(18) 0.0964(13) Uani 1 1 d . . .
N1 N 0.5208(2) 0.0986(3) 0.3160(2) 0.0792(13) Uani 1 1 d . . .
N2 N 0.4803(2) 0.0389(3) 0.40178(19) 0.0760(12) Uani 1 1 d . . .
N3 N 0.2297(2) 0.0933(3) 0.1718(2) 0.0856(14) Uani 1 1 d . . .
C1 C 0.4590(7) 0.3271(6) 0.1952(6) 0.166(5) Uani 1 1 d D . .
F1 F 0.3972(6) 0.3257(8) 0.2250(6) 0.167(4) Uani 0.50 1 d PDU A 1
F2 F 0.4488(11) 0.2787(12) 0.1531(8) 0.235(7) Uani 0.50 1 d PDU A 1
F3 F 0.4662(6) 0.3944(7) 0.1804(8) 0.173(4) Uani 0.50 1 d PDU A 1
F1A F 0.5016(6) 0.3634(8) 0.1559(6) 0.167(4) Uani 0.50 1 d PDU A 2
F2A F 0.4258(9) 0.3778(11) 0.2203(7) 0.235(7) Uani 0.50 1 d PDU A 2
F3A F 0.4294(7) 0.2790(8) 0.1625(7) 0.173(4) Uani 0.50 1 d PDU A 2
C2 C 0.5141(4) 0.2883(6) 0.2373(4) 0.108(2) Uani 1 1 d . A .
C3 C 0.5375(4) 0.3342(5) 0.2810(4) 0.118(3) Uani 1 1 d . . .
H3A H 0.5225 0.3847 0.2828 0.141 Uiso 1 1 calc R A .
C4 C 0.5823(4) 0.3089(6) 0.3224(3) 0.100(2) Uani 1 1 d . A .
C5 C 0.6060(5) 0.3680(9) 0.3665(7) 0.173(5) Uani 1 1 d D . .
F4 F 0.6121(12) 0.3518(10) 0.4196(7) 0.242(8) Uani 0.50 1 d PDU A 3
F5 F 0.6747(5) 0.3829(9) 0.3515(6) 0.166(3) Uani 0.50 1 d PDU A 3
F6 F 0.5827(6) 0.4372(8) 0.3577(7) 0.164(5) Uani 0.50 1 d PDU A 3
F4A F 0.6220(12) 0.4343(9) 0.3492(8) 0.242(8) Uani 0.50 1 d PDU A 4
F5A F 0.5535(5) 0.3814(9) 0.4071(6) 0.166(3) Uani 0.50 1 d PDU A 4
F6A F 0.6518(6) 0.3414(8) 0.4036(7) 0.164(5) Uani 0.50 1 d PDU A 4
C6 C 0.7585(6) 0.2181(7) 0.1505(4) 0.132(3) Uani 1 1 d . . .
C7 C 0.6999(4) 0.1729(5) 0.1766(3) 0.106(2) Uani 1 1 d . . .
C8 C 0.6757(4) 0.1137(5) 0.1434(3) 0.123(3) Uani 1 1 d . B .
H8A H 0.6959 0.1037 0.1072 0.147 Uiso 1 1 calc R . .
C9 C 0.6226(4) 0.0686(6) 0.1616(4) 0.127(3) Uani 1 1 d D . .
C10 C 0.5911(10) 0.0160(12) 0.1194(8) 0.195(7) Uani 0.50 1 d PDU B 5
F10 F 0.6155(9) 0.0160(9) 0.0654(6) 0.202(5) Uani 0.50 1 d PDU B 5
F11 F 0.5862(12) -0.0569(11) 0.1313(8) 0.247(8) Uani 0.50 1 d PDU B 5
F12 F 0.5269(7) 0.0349(9) 0.1112(8) 0.218(5) Uani 0.50 1 d PDU B 5
C10A C 0.6115(10) -0.0015(11) 0.1260(9) 0.195(7) Uani 0.50 1 d PDU B 6
F10A F 0.5942(9) -0.0591(10) 0.1583(6) 0.202(5) Uani 0.50 1 d PDU B 6
F11A F 0.5603(10) 0.0036(11) 0.0881(8) 0.247(8) Uani 0.50 1 d PDU B 6
F12A F 0.6584(7) -0.0331(10) 0.0928(7) 0.218(5) Uani 0.50 1 d PDU B 6
C11 C 0.5392(9) 0.2291(10) 0.5421(7) 0.155(8) Uani 0.50 1 d PDU C 7
F13 F 0.5089(9) 0.2922(10) 0.5482(10) 0.247(7) Uani 0.50 1 d PDU C 7
F14 F 0.5834(9) 0.2374(7) 0.5017(8) 0.209(5) Uani 0.50 1 d PDU C 7
F15 F 0.5716(9) 0.2222(9) 0.5905(7) 0.227(5) Uani 0.50 1 d PDU C 7
C11A C 0.5103(10) 0.2457(10) 0.5045(7) 0.155(8) Uani 0.50 1 d PDU C 8
F13A F 0.5687(10) 0.2566(10) 0.5254(10) 0.247(7) Uani 0.50 1 d PDU C 8
F14A F 0.4726(8) 0.2959(8) 0.5228(8) 0.209(5) Uani 0.50 1 d PDU C 8
F15A F 0.5154(9) 0.2546(9) 0.4494(7) 0.227(5) Uani 0.50 1 d PDU C 8
C12 C 0.4889(6) 0.1601(5) 0.5196(4) 0.126(3) Uani 1 1 d D . .
C13 C 0.4176(5) 0.1572(5) 0.5195(4) 0.124(3) Uani 1 1 d . C .
H13A H 0.3934 0.2030 0.5184 0.149 Uiso 1 1 calc R . .
C14 C 0.3826(4) 0.0904(5) 0.5208(3) 0.0927(19) Uani 1 1 d . . .
C15 C 0.3052(5) 0.0908(7) 0.5268(4) 0.130(3) Uani 1 1 d . C .
C16 C 0.4642(2) 0.0779(3) 0.2878(3) 0.0751(15) Uani 1 1 d . . .
H16A H 0.4598 0.0908 0.2483 0.090 Uiso 1 1 calc R . .
C17 C 0.5257(3) 0.0782(4) 0.3718(3) 0.0789(16) Uani 1 1 d . . .
H17A H 0.5649 0.0929 0.3917 0.095 Uiso 1 1 calc R . .
C18 C 0.4235(3) 0.0197(3) 0.3730(3) 0.0776(15) Uani 1 1 d . . .
H18A H 0.3900 -0.0074 0.3930 0.093 Uiso 1 1 calc R . .
C19 C 0.4126(2) 0.0388(3) 0.3142(2) 0.0685(13) Uani 1 1 d . . .
C20 C 0.3487(3) 0.0170(4) 0.2835(3) 0.0776(15) Uani 1 1 d . . .
C21 C 0.3214(2) 0.0650(3) 0.2418(2) 0.0733(14) Uani 1 1 d . . .
H21A H 0.3433 0.1107 0.2326 0.088 Uiso 1 1 calc R . .
C22 C 0.2609(3) 0.0455(4) 0.2132(3) 0.0806(16) Uani 1 1 d . . .
C23 C 0.2278(4) -0.0216(5) 0.2277(3) 0.110(2) Uani 1 1 d . . .
H23A H 0.1866 -0.0340 0.2100 0.132 Uiso 1 1 calc R . .
C24 C 0.2560(4) -0.0697(5) 0.2684(4) 0.127(3) Uani 1 1 d . . .
H24A H 0.2339 -0.1153 0.2775 0.153 Uiso 1 1 calc R . .
C25 C 0.3164(3) -0.0520(4) 0.2962(3) 0.105(2) Uani 1 1 d . . .
H25A H 0.3353 -0.0859 0.3232 0.126 Uiso 1 1 calc R . .
C26 C 0.2657(3) 0.1417(4) 0.1260(3) 0.0935(19) Uani 1 1 d . . .
C27 C 0.2161(4) 0.1502(5) 0.0747(3) 0.121(3) Uani 1 1 d . . .
H27A H 0.2046 0.1004 0.0597 0.181 Uiso 1 1 calc R . .
H27B H 0.2371 0.1800 0.0441 0.181 Uiso 1 1 calc R . .
H27C H 0.1756 0.1757 0.0880 0.181 Uiso 1 1 calc R . .
C28 C 0.2808(4) 0.2206(5) 0.1536(4) 0.115(2) Uani 1 1 d . . .
H28A H 0.3000 0.2540 0.1244 0.172 Uiso 1 1 calc R . .
H28B H 0.3125 0.2145 0.1854 0.172 Uiso 1 1 calc R . .
H28C H 0.2393 0.2425 0.1683 0.172 Uiso 1 1 calc R . .
C29 C 0.3299(3) 0.0991(5) 0.1057(3) 0.119(3) Uani 1 1 d . . .
H29A H 0.3185 0.0471 0.0961 0.179 Uiso 1 1 calc R . .
H29B H 0.3631 0.0996 0.1367 0.179 Uiso 1 1 calc R . .
H29C H 0.3483 0.1241 0.0716 0.179 Uiso 1 1 calc R . .
F7 F 0.7386(4) 0.2799(5) 0.1267(4) 0.216(4) Uani 1 1 d . . .
F8 F 0.8022(3) 0.2408(4) 0.1913(3) 0.171(2) Uani 1 1 d . . .
F9 F 0.7957(4) 0.1813(4) 0.1135(3) 0.221(4) Uani 1 1 d . . .
F16 F 0.2798(3) 0.1625(4) 0.5219(3) 0.176(2) Uani 1 1 d . . .
F17 F 0.2766(2) 0.0506(4) 0.4877(3) 0.170(2) Uani 1 1 d . . .
F18 F 0.2884(3) 0.0678(4) 0.5790(3) 0.189(3) Uani 1 1 d . . .

loop_
_atom_site_aniso_label
_atom_site_aniso_U_11
_atom_site_aniso_U_22
_atom_site_aniso_U_33
_atom_site_aniso_U_23
_atom_site_aniso_U_13
_atom_site_aniso_U_12
Cu1 0.0624(4) 0.1394(8) 0.0827(5) 0.0077(4) 0.0119(3) 0.0026(4)
Cu2 0.0595(5) 0.0957(7) 0.0638(5) -0.0041(5) -0.0006(4) -0.0018(5)
O1 0.135(5) 0.131(5) 0.101(4) 0.005(3) -0.001(3) -0.009(4)
O2 0.084(3) 0.130(4) 0.097(3) 0.009(3) 0.005(2) 0.018(3)
O3 0.123(4) 0.145(4) 0.083(3) -0.020(3) 0.013(3) 0.013(3)
O4 0.094(3) 0.194(6) 0.105(4) 0.018(4) 0.028(3) -0.007(4)
O5 0.099(3) 0.113(4) 0.092(3) -0.015(3) 0.016(2) -0.022(3)
O6 0.066(2) 0.109(3) 0.078(2) -0.002(2) 0.0032(18) 0.006(2)
O7 0.0463(19) 0.148(4) 0.095(3) -0.001(3) -0.0120(18) -0.011(2)
N1 0.047(2) 0.111(4) 0.079(3) 0.005(3) -0.002(2) -0.012(2)
N2 0.055(2) 0.105(3) 0.069(3) -0.004(3) 0.001(2) -0.005(2)
N3 0.051(2) 0.123(4) 0.084(3) 0.009(3) -0.013(2) -0.014(2)
C1 0.174(11) 0.150(10) 0.174(11) 0.010(9) 0.013(10) -0.061(9)
F1 0.119(6) 0.185(8) 0.198(9) 0.049(7) -0.027(6) -0.019(6)
F2 0.201(13) 0.325(17) 0.181(10) -0.010(11) -0.057(9) 0.059(11)
F3 0.112(6) 0.178(9) 0.229(10) 0.073(8) -0.050(6) -0.053(6)
F1A 0.119(6) 0.185(8) 0.198(9) 0.049(7) -0.027(6) -0.019(6)
F2A 0.201(13) 0.325(17) 0.181(10) -0.010(11) -0.057(9) 0.059(11)
F3A 0.112(6) 0.178(9) 0.229(10) 0.073(8) -0.050(6) -0.053(6)
C2 0.085(5) 0.131(7) 0.108(6) 0.036(6) -0.008(4) -0.023(5)
C3 0.100(5) 0.111(6) 0.142(7) 0.015(5) -0.012(5) 0.002(4)
C4 0.069(4) 0.130(7) 0.101(5) -0.002(5) 0.000(4) -0.020(4)
C5 0.125(9) 0.201(12) 0.193(13) 0.060(11) 0.004(9) -0.001(9)
F4 0.321(19) 0.207(13) 0.198(11) -0.029(10) 0.067(13) -0.115(13)
F5 0.130(7) 0.200(8) 0.168(8) -0.018(7) -0.024(6) 0.005(6)
F6 0.111(6) 0.189(9) 0.193(11) -0.057(8) -0.025(7) 0.006(6)
F4A 0.321(19) 0.207(13) 0.198(11) -0.029(10) 0.067(13) -0.115(13)
F5A 0.130(7) 0.200(8) 0.168(8) -0.018(7) -0.024(6) 0.005(6)
F6A 0.111(6) 0.189(9) 0.193(11) -0.057(8) -0.025(7) 0.006(6)
C6 0.147(8) 0.152(9) 0.096(6) -0.020(6) 0.020(6) -0.030(7)
C7 0.098(5) 0.138(7) 0.083(5) 0.003(5) 0.015(4) -0.001(4)
C8 0.119(6) 0.162(7) 0.088(5) -0.020(5) 0.035(4) -0.029(6)
C9 0.104(5) 0.178(8) 0.100(5) -0.025(6) 0.018(5) -0.033(6)
C10 0.135(12) 0.267(15) 0.183(12) -0.038(13) 0.042(10) -0.097(12)
F10 0.232(10) 0.240(11) 0.135(7) -0.055(7) 0.043(7) -0.109(8)
F11 0.295(15) 0.243(15) 0.202(14) -0.084(10) -0.012(13) -0.041(12)
F12 0.176(8) 0.237(10) 0.240(11) -0.103(9) 0.012(8) -0.056(8)
C10A 0.135(12) 0.267(15) 0.183(12) -0.038(13) 0.042(10) -0.097(12)
F10A 0.232(10) 0.240(11) 0.135(7) -0.055(7) 0.043(7) -0.109(8)
F11A 0.295(15) 0.243(15) 0.202(14) -0.084(10) -0.012(13) -0.041(12)
F12A 0.176(8) 0.237(10) 0.240(11) -0.103(9) 0.012(8) -0.056(8)
C11 0.181(15) 0.149(13) 0.135(14) -0.014(12) 0.077(12) -0.035(11)
F13 0.217(13) 0.128(9) 0.395(17) -0.087(10) 0.011(12) -0.032(8)
F14 0.213(9) 0.101(6) 0.314(13) -0.056(7) 0.113(9) -0.050(6)
F15 0.238(10) 0.203(9) 0.241(11) -0.015(9) 0.009(9) -0.100(8)
C11A 0.181(15) 0.149(13) 0.135(14) -0.014(12) 0.077(12) -0.035(11)
F13A 0.217(13) 0.128(9) 0.395(17) -0.087(10) 0.011(12) -0.032(8)
F14A 0.213(9) 0.101(6) 0.314(13) -0.056(7) 0.113(9) -0.050(6)
F15A 0.238(10) 0.203(9) 0.241(11) -0.015(9) 0.009(9) -0.100(8)
C12 0.166(9) 0.102(6) 0.110(6) -0.013(5) 0.056(6) -0.032(6)
C13 0.144(8) 0.115(7) 0.113(6) 0.010(5) 0.051(6) 0.029(6)
C14 0.096(5) 0.123(6) 0.060(3) 0.007(4) 0.012(3) 0.016(5)
C15 0.096(6) 0.192(10) 0.101(6) 0.013(6) 0.021(5) 0.047(6)
C16 0.050(3) 0.099(4) 0.076(3) 0.008(3) -0.005(2) -0.005(3)
C17 0.051(3) 0.107(5) 0.079(4) -0.005(3) -0.004(3) -0.010(3)
C18 0.055(3) 0.101(4) 0.076(3) -0.004(3) 0.006(3) -0.010(3)
C19 0.046(2) 0.083(4) 0.077(3) 0.002(3) -0.003(2) 0.000(2)
C20 0.054(3) 0.094(4) 0.084(4) 0.000(3) -0.003(3) -0.010(3)
C21 0.047(2) 0.088(4) 0.085(4) 0.005(3) -0.005(2) -0.011(3)
C22 0.051(3) 0.104(4) 0.086(4) 0.006(3) -0.006(3) -0.018(3)
C23 0.077(4) 0.128(6) 0.124(6) 0.020(5) -0.034(4) -0.038(4)
C24 0.099(5) 0.123(6) 0.159(7) 0.034(5) -0.045(5) -0.056(5)
C25 0.087(4) 0.100(5) 0.128(6) 0.030(4) -0.027(4) -0.028(4)
C26 0.059(3) 0.124(6) 0.097(4) 0.020(4) -0.003(3) -0.010(3)
C27 0.090(5) 0.179(8) 0.093(5) 0.025(5) -0.008(4) -0.004(5)
C28 0.086(4) 0.126(6) 0.132(6) 0.025(5) -0.011(4) -0.017(4)
C29 0.079(4) 0.173(8) 0.106(5) 0.024(5) 0.012(4) 0.000(5)
F7 0.188(6) 0.212(7) 0.249(8) 0.119(7) -0.016(6) -0.023(5)
F8 0.150(5) 0.188(5) 0.176(5) -0.009(4) 0.003(4) -0.039(4)
F9 0.216(7) 0.224(7) 0.224(6) -0.095(6) 0.136(6) -0.111(6)
F16 0.143(4) 0.213(6) 0.171(5) 0.001(4) 0.023(4) 0.087(4)
F17 0.087(3) 0.249(7) 0.173(5) -0.026(5) -0.023(3) 0.027(4)
F18 0.116(4) 0.309(8) 0.142(4) 0.067(5) 0.062(3) 0.057(4)

loop_
_atom_type_symbol
_atom_type_description
_atom_type_scat_dispersion_real
_atom_type_scat_dispersion_imag
_atom_type_scat_source
C C 0.0033 0.0016 'International Tables Vol C Tables 4.2.6.8 and 6.1.1.4'
H H 0.0000 0.0000 'International Tables Vol C Tables 4.2.6.8 and 6.1.1.4'
N N 0.0061 0.0033 'International Tables Vol C Tables 4.2.6.8 and 6.1.1.4'
O O 0.0106 0.0060 'International Tables Vol C Tables 4.2.6.8 and 6.1.1.4'
F F 0.0171 0.0103 'International Tables Vol C Tables 4.2.6.8 and 6.1.1.4'
Cu Cu 0.3201 1.2651 'International Tables Vol C Tables 4.2.6.8 and 6.1.1.4'

loop_
_geom_angle_atom_site_label_1
_geom_angle_atom_site_label_2
_geom_angle_atom_site_label_3
_geom_angle
_geom_angle_site_symmetry_1
_geom_angle_site_symmetry_3
O3 Cu1 O2 91.2(2) . .
O3 Cu1 O4 87.9(2) . .
O2 Cu1 O4 176.0(2) . .
O3 Cu1 O1 95.1(2) . .
O2 Cu1 O1 87.1(2) . .
O4 Cu1 O1 89.0(2) . .
O3 Cu1 N1 172.1(2) . .
O2 Cu1 N1 95.44(19) . .
O4 Cu1 N1 85.7(2) . .
O1 Cu1 N1 89.5(2) . .
O3 Cu1 O7 92.49(19) . 6_656
O2 Cu1 O7 87.30(19) . 6_656
O4 Cu1 O7 96.7(2) . 6_656
O1 Cu1 O7 170.70(19) . 6_656
N1 Cu1 O7 83.60(16) . 6_656
O6 Cu2 O6 180.0(2) 5_656 .
O6 Cu2 O5 92.1(2) 5_656 5_656
O6 Cu2 O5 87.9(2) . 5_656
O6 Cu2 O5 87.9(2) 5_656 .
O6 Cu2 O5 92.1(2) . .
O5 Cu2 O5 180.0(3) 5_656 .
O6 Cu2 N2 91.18(16) 5_656 .
O6 Cu2 N2 88.82(16) . .
O5 Cu2 N2 92.17(19) 5_656 .
O5 Cu2 N2 87.83(19) . .
O6 Cu2 N2 88.82(16) 5_656 5_656
O6 Cu2 N2 91.18(16) . 5_656
O5 Cu2 N2 87.83(19) 5_656 5_656
O5 Cu2 N2 92.17(19) . 5_656
N2 Cu2 N2 180.0 . 5_656
C2 O1 Cu1 124.8(6) . .
C4 O2 Cu1 125.5(5) . .
C7 O3 Cu1 126.5(5) . .
C9 O4 Cu1 124.5(6) . .
C12 O5 Cu2 122.6(6) . .
C14 O6 Cu2 124.4(5) . .
N3 O7 Cu1 125.1(4) . 6_556
C17 N1 C16 116.8(5) . .
C17 N1 Cu1 122.6(3) . .
C16 N1 Cu1 120.6(4) . .
C17 N2 C18 116.3(5) . .
C17 N2 Cu2 121.9(4) . .
C18 N2 Cu2 121.8(4) . .
O7 N3 C22 116.0(5) . .
O7 N3 C26 117.8(5) . .
C22 N3 C26 126.2(4) . .
F2A C1 F3A 120.3(15) . .
F3 C1 F2 116.0(14) . .
F2A C1 F1A 106.9(13) . .
F3A C1 F1A 101.7(11) . .
F3 C1 F1 104.5(12) . .
F2 C1 F1 102.5(12) . .
F3 C1 C2 119.4(11) . .
F2A C1 C2 112.5(14) . .
F3A C1 C2 112.6(13) . .
F2 C1 C2 105.9(14) . .
F1A C1 C2 99.8(10) . .
F1 C1 C2 107.0(10) . .
O1 C2 C3 129.6(8) . .
O1 C2 C1 115.4(9) . .
C3 C2 C1 114.9(9) . .
C2 C3 C4 122.4(8) . .
C2 C3 H3A 118.8 . .
C4 C3 H3A 118.8 . .
O2 C4 C3 129.6(8) . .
O2 C4 C5 114.5(7) . .
C3 C4 C5 115.9(9) . .
F4 C5 F6 113.1(16) . .
F4A C5 F6A 110.7(15) . .
F4A C5 F5A 103.7(14) . .
F6A C5 F5A 98.1(11) . .
F4 C5 F5 100.6(13) . .
F6 C5 F5 97.4(11) . .
F4 C5 C4 121.2(14) . .
F4A C5 C4 119.6(15) . .
F6 C5 C4 114.8(12) . .
F6A C5 C4 113.2(11) . .
F5A C5 C4 108.8(11) . .
F5 C5 C4 104.9(11) . .
F7 C6 F9 108.7(9) . .
F7 C6 F8 104.2(9) . .
F9 C6 F8 103.8(10) . .
F7 C6 C7 112.1(10) . .
F9 C6 C7 115.3(8) . .
F8 C6 C7 111.9(8) . .
O3 C7 C8 129.2(7) . .
O3 C7 C6 114.7(8) . .
C8 C7 C6 116.1(7) . .
C7 C8 C9 122.1(7) . .
C7 C8 H8A 119.0 . .
C9 C8 H8A 119.0 . .
O4 C9 C8 129.2(9) . .
O4 C9 C10 111.3(10) . .
C8 C9 C10 118.8(10) . .
O4 C9 C10A 114.9(11) . .
C8 C9 C10A 114.8(10) . .
F11 C10 F12 101.7(13) . .
F11 C10 F10 102.8(15) . .
F12 C10 F10 102.5(14) . .
F11 C10 C9 120.4(18) . .
F12 C10 C9 109.8(15) . .
F10 C10 C9 117.2(15) . .
F10A C10A F12A 100.7(14) . .
F10A C10A F11A 102.9(14) . .
F12A C10A F11A 100.8(14) . .
F10A C10A C9 111.6(17) . .
F12A C10A C9 123.8(15) . .
F11A C10A C9 114.2(17) . .
F13 C11 F14 107.7(14) . .
F13 C11 F15 102.9(13) . .
F14 C11 F15 107.1(14) . .
F13 C11 C12 113.0(15) . .
F14 C11 C12 105.7(14) . .
F15 C11 C12 119.9(14) . .
F14A C11A F13A 108.4(15) . .
F14A C11A F15A 107.4(14) . .
F13A C11A F15A 106.5(14) . .
F14A C11A C12 116.0(15) . .
F13A C11A C12 107.6(16) . .
F15A C11A C12 110.6(14) . .
O5 C12 C13 127.7(8) . .
O5 C12 C11A 122.6(10) . .
C13 C12 C11A 107.3(11) . .
O5 C12 C11 101.2(10) . .
C13 C12 C11 129.0(10) . .
C11A C12 C11 38.5(10) . .
C14 C13 C12 122.6(8) . .
C14 C13 H13A 118.7 . .
C12 C13 H13A 118.7 . .
O6 C14 C13 127.7(7) . .
O6 C14 C15 112.0(8) . .
C13 C14 C15 120.3(9) . .
F17 C15 F18 111.0(11) . .
F17 C15 F16 107.0(8) . .
F18 C15 F16 105.5(8) . .
F17 C15 C14 112.2(7) . .
F18 C15 C14 109.5(7) . .
F16 C15 C14 111.5(9) . .
N1 C16 C19 122.9(5) . .
N1 C16 H16A 118.5 . .
C19 C16 H16A 118.5 . .
N2 C17 N1 126.1(5) . .
N2 C17 H17A 117.0 . .
N1 C17 H17A 117.0 . .
N2 C18 C19 122.6(5) . .
N2 C18 H18A 118.7 . .
C19 C18 H18A 118.7 . .
C16 C19 C18 115.4(5) . .
C16 C19 C20 123.3(5) . .
C18 C19 C20 121.3(5) . .
C21 C20 C25 119.4(5) . .
C21 C20 C19 120.0(5) . .
C25 C20 C19 120.6(5) . .
C20 C21 C22 120.5(5) . .
C20 C21 H21A 119.8 . .
C22 C21 H21A 119.8 . .
C23 C22 C21 119.7(6) . .
C23 C22 N3 117.4(5) . .
C21 C22 N3 122.8(5) . .
C24 C23 C22 119.5(6) . .
C24 C23 H23A 120.3 . .
C22 C23 H23A 120.3 . .
C23 C24 C25 121.5(7) . .
C23 C24 H24A 119.2 . .
C25 C24 H24A 119.2 . .
C24 C25 C20 119.4(6) . .
C24 C25 H25A 120.3 . .
C20 C25 H25A 120.3 . .
N3 C26 C27 106.4(5) . .
N3 C26 C29 108.7(6) . .
C27 C26 C29 110.0(6) . .
N3 C26 C28 107.8(6) . .
C27 C26 C28 110.3(6) . .
C29 C26 C28 113.3(6) . .
C26 C27 H27A 109.5 . .
C26 C27 H27B 109.5 . .
H27A C27 H27B 109.5 . .
C26 C27 H27C 109.5 . .
H27A C27 H27C 109.5 . .
H27B C27 H27C 109.5 . .
C26 C28 H28A 109.5 . .
C26 C28 H28B 109.5 . .
H28A C28 H28B 109.5 . .
C26 C28 H28C 109.5 . .
H28A C28 H28C 109.5 . .
H28B C28 H28C 109.5 . .
C26 C29 H29A 109.5 . .
C26 C29 H29B 109.5 . .
H29A C29 H29B 109.5 . .
C26 C29 H29C 109.5 . .
H29A C29 H29C 109.5 . .
H29B C29 H29C 109.5 . .

loop_
_geom_bond_atom_site_label_1
_geom_bond_atom_site_label_2
_geom_bond_distance
_geom_bond_site_symmetry_2
Cu1 O3 2.014(5) .
Cu1 O2 2.039(6) .
Cu1 O4 2.068(7) .
Cu1 O1 2.087(7) .
Cu1 N1 2.118(4) .
Cu1 O7 2.133(4) 6_656
Cu2 O6 1.942(4) 5_656
Cu2 O6 1.942(4) .
Cu2 O5 1.962(5) 5_656
Cu2 O5 1.962(5) .
Cu2 N2 2.367(5) .
Cu2 N2 2.367(5) 5_656
O1 C2 1.226(10) .
O2 C4 1.234(9) .
O3 C7 1.232(8) .
O4 C9 1.235(9) .
O5 C12 1.246(11) .
O6 C14 1.241(8) .
O7 N3 1.288(5) .
O7 Cu1 2.133(4) 6_556
N1 C17 1.321(7) .
N1 C16 1.334(6) .
N2 C17 1.316(7) .
N2 C18 1.336(7) .
N3 C22 1.398(7) .
N3 C26 1.516(8) .
C1 F3 1.230(12) .
C1 F2A 1.239(13) .
C1 F3A 1.262(13) .
C1 F2 1.292(13) .
C1 F1A 1.380(12) .
C1 F1 1.390(12) .
C1 C2 1.596(16) .
C2 C3 1.357(12) .
C3 C4 1.362(11) .
C3 H3A 0.9300 .
C4 C5 1.512(18) .
C5 F4 1.245(15) .
C5 F4A 1.261(14) .
C5 F6 1.306(14) .
C5 F6A 1.317(13) .
C5 F5A 1.402(13) .
C5 F5 1.416(13) .
C6 F7 1.267(12) .
C6 F9 1.288(10) .
C6 F8 1.326(10) .
C6 C7 1.517(11) .
C7 C8 1.364(10) .
C8 C9 1.372(11) .
C8 H8A 0.9300 .
C9 C10 1.466(19) .
C9 C10A 1.484(19) .
C10 F11 1.303(15) .
C10 F12 1.317(15) .
C10 F10 1.318(15) .
C10A F10A 1.290(15) .
C10A F12A 1.314(15) .
C10A F11A 1.327(15) .
C11 F13 1.259(15) .
C11 F14 1.273(14) .
C11 F15 1.277(15) .
C11 C12 1.639(18) .
C11A F14A 1.220(14) .
C11A F13A 1.257(15) .
C11A F15A 1.266(14) .
C11A C12 1.589(18) .
C12 C13 1.402(13) .
C13 C14 1.353(11) .
C13 H13A 0.9300 .
C14 C15 1.525(11) .
C15 F17 1.265(11) .
C15 F18 1.298(9) .
C15 F16 1.351(11) .
C16 C19 1.362(7) .
C16 H16A 0.9300 .
C17 H17A 0.9300 .
C18 C19 1.395(8) .
C18 H18A 0.9300 .
C19 C20 1.485(7) .
C20 C21 1.375(8) .
C20 C25 1.391(8) .
C21 C22 1.398(7) .
C21 H21A 0.9300 .
C22 C23 1.380(9) .
C23 C24 1.365(10) .
C23 H23A 0.9300 .
C24 C25 1.381(9) .
C24 H24A 0.9300 .
C25 H25A 0.9300 .
C26 C27 1.527(9) .
C26 C29 1.535(9) .
C26 C28 1.542(10) .
C27 H27A 0.9600 .
C27 H27B 0.9600 .
C27 H27C 0.9600 .
C28 H28A 0.9600 .
C28 H28B 0.9600 .
C28 H28C 0.9600 .
C29 H29A 0.9600 .
C29 H29B 0.9600 .
C29 H29C 0.9600 .
